data_2236683
loop_
_publ_author_name
'Hamza, Hamadi'
'Ennajeh, Ines'
'Zid, Mohamed Faouzi'
'Driss, Ahmed'

_publ_section_title
;
 LiNa~5~Mo~9~O~30~
;
_journal_coeditor_code VN2054
_journal_issue 11
_journal_name_full 'Acta Crystallographica Section E'
_journal_page_first i80
_journal_page_last i81
_journal_paper_doi 10.1107/S1600536812041876
_journal_volume 68
_journal_year 2012
_chemical_formula_iupac 'Li Mo9 Na5 O30'
_chemical_formula_moiety 'Mo9 O30, 5(Na), Li'
_chemical_formula_sum 'Li Mo9 Na5 O30'
_chemical_formula_weight 1465.35
_chemical_name_systematic
;
Lithium pentasodium nonamolybdate
;
_space_group_IT_number 43
_symmetry_cell_setting orthorhombic
_symmetry_space_group_name_Hall 'F 2 -2d'
_symmetry_space_group_name_H-M 'F d d 2'
_atom_sites_solution_primary direct
_atom_sites_solution_secondary difmap
_audit_creation_method SHELXL-97
_cell_angle_alpha 90.00
_cell_angle_beta 90.00
_cell_angle_gamma 90.00
_cell_formula_units_Z 8
_cell_length_a 7.1927(8)
_cell_length_b 37.159(4)
_cell_length_c 17.925(2)
_cell_measurement_reflns_used 25
_cell_measurement_temperature 298(2)
_cell_measurement_theta_max 15
_cell_measurement_theta_min 10
_cell_volume 4790.9(9)
_computing_cell_refinement 'CAD-4 EXPRESS (Duisenberg, 1992; Mac\'i\<cek & Yordanov, 1992)'
_computing_data_collection 'CAD-4 EXPRESS (Duisenberg, 1992; Mac\'i\<cek & Yordanov, 1992)'
_computing_data_reduction 'XCAD4 (Harms & Wocadlo, 1995)'
_computing_molecular_graphics 'DIAMOND (Brandenburg, 1998)'
_computing_publication_material 'WinGX publication routines (Farrugia, 1999)'
_computing_structure_refinement 'SHELXL97 (Sheldrick, 2008)'
_computing_structure_solution 'SHELXS97 (Sheldrick, 2008)'
_diffrn_ambient_temperature 298(2)
_diffrn_measured_fraction_theta_full 1.000
_diffrn_measured_fraction_theta_max 1.000
_diffrn_measurement_device_type 'Enraf--Nonius CAD-4'
_diffrn_measurement_method \w/2\q
_diffrn_radiation_monochromator graphite
_diffrn_radiation_source 'fine-focus sealed tube'
_diffrn_radiation_type MoK\a
_diffrn_radiation_wavelength 0.71073
_diffrn_reflns_av_R_equivalents 0.0348
_diffrn_reflns_av_sigmaI/netI 0.0172
_diffrn_reflns_limit_h_max 1
_diffrn_reflns_limit_h_min -9
_diffrn_reflns_limit_k_max 47
_diffrn_reflns_limit_k_min -1
_diffrn_reflns_limit_l_max 22
_diffrn_reflns_limit_l_min -22
_diffrn_reflns_number 3006
_diffrn_reflns_theta_full 26.96
_diffrn_reflns_theta_max 26.96
_diffrn_reflns_theta_min 2.19
_diffrn_standards_decay_% 2.3
_diffrn_standards_interval_time 120
_diffrn_standards_number 2
_exptl_absorpt_coefficient_mu 4.768
_exptl_absorpt_correction_T_max 0.61
_exptl_absorpt_correction_T_min 0.31
_exptl_absorpt_correction_type psi-scan
_exptl_absorpt_process_details '(North <i>et al.</i>, 1968)'
_exptl_crystal_colour yellow
_exptl_crystal_density_diffrn 4.063
_exptl_crystal_density_method 'not measured'
_exptl_crystal_description prism
_exptl_crystal_F_000 5408
_exptl_crystal_size_max 0.30
_exptl_crystal_size_mid 0.20
_exptl_crystal_size_min 0.10
_refine_diff_density_max 1.550
_refine_diff_density_min -1.650
_refine_ls_abs_structure_details 'Flack (1983), 1259 Fridel pairs'
_refine_ls_abs_structure_Flack 0.51(10)
_refine_ls_extinction_coef 0.000262(18)
_refine_ls_extinction_expression Fc^*^=kFc[1+0.001xFc^2^\l^3^/sin(2\q)]^-1/4^
_refine_ls_extinction_method SHELXL
_refine_ls_goodness_of_fit_ref 1.133
_refine_ls_matrix_type full
_refine_ls_number_parameters 202
_refine_ls_number_reflns 2605
_refine_ls_number_restraints 1
_refine_ls_restrained_S_all 1.132
_refine_ls_R_factor_all 0.0350
_refine_ls_R_factor_gt 0.0347
_refine_ls_shift/su_max 0.003
_refine_ls_shift/su_mean 0.000
_refine_ls_structure_factor_coef Fsqd
_refine_ls_weighting_details 'calc w=1/[\s^2^(Fo^2^)+(0.0640P)^2^+107.1435P] where P=(Fo^2^+2Fc^2^)/3'
_refine_ls_weighting_scheme calc
_refine_ls_wR_factor_gt 0.0954
_refine_ls_wR_factor_ref 0.0957
_reflns_number_gt 2579
_reflns_number_total 2605
_reflns_threshold_expression I>2\s(I)
_cod_data_source_file vn2054.cif
_cod_data_source_block I
_cod_original_cell_volume 4791.0(9)
_cod_database_code 2236683
_cod_database_fobs_code 2236683

loop_
_symmetry_equiv_pos_as_xyz
'x, y, z'
'-x, -y, z'
'-x+1/4, y+1/4, z+1/4'
'x+1/4, -y+1/4, z+1/4'
'x, y+1/2, z+1/2'
'-x, -y+1/2, z+1/2'
'-x+1/4, y+3/4, z+3/4'
'x+1/4, -y+3/4, z+3/4'
'x+1/2, y, z+1/2'
'-x+1/2, -y, z+1/2'
'-x+3/4, y+1/4, z+3/4'
'x+3/4, -y+1/4, z+3/4'
'x+1/2, y+1/2, z'
'-x+1/2, -y+1/2, z'
'-x+3/4, y+3/4, z+1/4'
'x+3/4, -y+3/4, z+1/4'

loop_
_atom_site_type_symbol
_atom_site_label
_atom_site_fract_x
_atom_site_fract_y
_atom_site_fract_z
_atom_site_U_iso_or_equiv
_atom_site_adp_type
_atom_site_calc_flag
_atom_site_refinement_flags
_atom_site_occupancy
_atom_site_symmetry_multiplicity
Mo Mo1 0.29758(9) 0.045998(17) 0.10592(3) 0.00887(17) Uani d . 1 1
Mo Mo2 0.21226(10) 0.150362(15) 0.29407(3) 0.00799(17) Uani d . 1 1
Mo Mo3 0.30801(11) 0.149366(14) 0.10618(4) 0.00796(16) Uani d . 1 1
Mo Mo4 0.21380(9) 0.048223(16) 0.28412(3) 0.00822(17) Uani d . 1 1
Mo Mo5 0.2500 0.2500 0.12906(7) 0.0084(2) Uani d S 1 2
Na Na1 0.7664(7) 0.15195(10) 0.1994(3) 0.0243(8) Uani d . 1 1
Na Na2 0.7455(7) 0.04660(9) 0.1970(3) 0.0217(7) Uani d . 1 1
Na Na3 0.5000 0.0000 -0.0485(4) 0.0268(11) Uani d S 1 2
Li Li1 0.0000 0.0000 0.0442(13) 0.027(5) Uani d S 1 2
O O1 0.0671(12) 0.05040(18) 0.2076(4) 0.0148(16) Uani d . 1 1
O O2 0.7058(9) -0.00250(17) 0.2884(4) 0.0115(13) Uani d . 1 1
O O3 0.4672(11) 0.14957(17) 0.0356(7) 0.0172(16) Uani d . 1 1
O O4 0.0839(12) 0.15022(16) 0.2111(4) 0.0136(14) Uani d . 1 1
O O5 0.0454(10) 0.05306(15) 0.0490(4) 0.0118(13) Uani d . 1 1
O O6 0.4433(11) 0.15057(18) 0.1869(4) 0.0158(17) Uani d . 1 1
O O7 0.2996(10) 0.10005(14) 0.2950(4) 0.0120(14) Uani d . 1 1
O O8 0.4585(12) 0.05059(17) 0.0345(6) 0.0201(17) Uani d . 1 1
O O9 0.4246(11) 0.05372(18) 0.1904(3) 0.0106(13) Uani d . 1 1
O O10 0.7429(11) 0.0003(2) 0.6076(5) 0.0194(14) Uani d . 1 1
O O11 0.0513(11) 0.14798(17) 0.3632(6) 0.0172(17) Uani d . 1 1
O O12 0.4310(10) 0.2463(2) 0.1896(4) 0.0162(14) Uani d . 1 1
O O13 0.0668(12) 0.05040(16) 0.3598(5) 0.0169(14) Uani d . 1 1
O O14 0.2252(9) 0.19936(15) 0.1018(5) 0.0140(14) Uani d . 1 1
O O15 0.2204(8) 0.10175(16) 0.1040(5) 0.0120(13) Uiso d . 1 1

loop_
_atom_site_aniso_label
_atom_site_aniso_U_11
_atom_site_aniso_U_22
_atom_site_aniso_U_33
_atom_site_aniso_U_12
_atom_site_aniso_U_13
_atom_site_aniso_U_23
Mo1 0.0116(3) 0.0054(3) 0.0096(3) 0.0007(2) -0.0008(2) -0.0001(2)
Mo2 0.0108(3) 0.0041(3) 0.0090(3) 0.00039(19) -0.0011(2) 0.0003(2)
Mo3 0.0109(3) 0.0035(3) 0.0095(3) -0.0002(2) -0.0018(2) 0.0001(2)
Mo4 0.0107(3) 0.0048(3) 0.0092(3) -0.0004(2) -0.0006(2) 0.0001(2)
Mo5 0.0140(4) 0.0032(4) 0.0079(4) -0.0019(3) 0.000 0.000
Na1 0.0185(18) 0.0236(17) 0.0309(19) -0.0012(15) 0.0031(15) -0.0018(16)
Na2 0.0168(16) 0.0188(15) 0.0294(18) 0.0012(14) 0.0002(14) -0.0001(17)
Na3 0.022(2) 0.025(3) 0.034(3) 0.002(2) 0.000 0.000
Li1 0.032(12) 0.047(15) 0.003(9) -0.007(11) 0.000 0.000
O1 0.019(4) 0.014(3) 0.011(3) 0.005(3) -0.007(3) 0.000(2)
O2 0.019(3) 0.008(3) 0.007(3) 0.002(2) -0.001(2) 0.001(2)
O3 0.019(3) 0.017(3) 0.016(4) 0.000(2) -0.001(3) 0.004(2)
O4 0.025(4) 0.007(3) 0.009(3) 0.001(2) -0.003(3) -0.0006(18)
O5 0.012(3) 0.009(3) 0.015(3) -0.001(2) -0.001(3) 0.000(2)
O6 0.015(4) 0.016(3) 0.016(4) 0.002(2) -0.004(3) -0.001(2)
O7 0.019(3) 0.004(3) 0.013(3) -0.001(2) -0.004(3) 0.0008(19)
O8 0.020(3) 0.017(3) 0.023(4) 0.001(3) 0.001(3) 0.003(3)
O9 0.009(3) 0.011(3) 0.012(3) -0.001(2) 0.000(2) -0.001(2)
O10 0.023(3) 0.014(3) 0.021(3) 0.007(2) -0.011(4) -0.004(3)
O11 0.019(4) 0.020(3) 0.013(5) 0.003(2) 0.006(3) -0.002(3)
O12 0.021(3) 0.016(3) 0.012(3) 0.001(3) -0.002(3) 0.003(2)
O13 0.018(3) 0.020(3) 0.013(3) 0.000(2) 0.007(3) -0.002(3)
O14 0.016(3) 0.006(3) 0.020(3) -0.002(2) 0.000(3) -0.003(2)

loop_
_atom_type_symbol
_atom_type_description
_atom_type_scat_dispersion_real
_atom_type_scat_dispersion_imag
_atom_type_scat_source
O O 0.0106 0.0060 'International Tables Vol C Tables 4.2.6.8 and 6.1.1.4'
Li Li -0.0003 0.0001 'International Tables Vol C Tables 4.2.6.8 and 6.1.1.4'
Na Na 0.0362 0.0249 'International Tables Vol C Tables 4.2.6.8 and 6.1.1.4'
Mo Mo -1.6832 0.6857 'International Tables Vol C Tables 4.2.6.8 and 6.1.1.4'

loop_
_geom_angle_atom_site_label_1
_geom_angle_atom_site_label_2
_geom_angle_atom_site_label_3
_geom_angle_site_symmetry_1
_geom_angle_site_symmetry_3
_geom_angle
O8 Mo1 O10 . 9_454 105.0(4)
O8 Mo1 O9 . . 105.6(4)
O10 Mo1 O9 9_454 . 104.9(3)
O8 Mo1 O5 . . 101.8(4)
O10 Mo1 O5 9_454 . 86.3(3)
O9 Mo1 O5 . . 146.3(3)
O8 Mo1 O15 . . 93.8(3)
O10 Mo1 O15 9_454 . 152.0(3)
O9 Mo1 O15 . . 89.5(3)
O5 Mo1 O15 . . 69.4(2)
O8 Mo1 O1 . . 170.6(3)
O10 Mo1 O1 9_454 . 84.3(3)
O9 Mo1 O1 . . 73.0(3)
O5 Mo1 O1 . . 76.7(3)
O15 Mo1 O1 . . 76.9(2)
O11 Mo2 O4 . . 105.0(4)
O11 Mo2 O5 . 4 103.7(3)
O4 Mo2 O5 . 4 102.4(3)
O11 Mo2 O7 . . 99.3(3)
O4 Mo2 O7 . . 99.9(3)
O5 Mo2 O7 4 . 142.2(3)
O11 Mo2 O15 . 4 102.9(4)
O4 Mo2 O15 . 4 151.8(3)
O5 Mo2 O15 4 4 74.2(3)
O7 Mo2 O15 . 4 71.7(2)
O3 Mo3 O6 . . 103.9(4)
O3 Mo3 O15 . . 102.3(3)
O6 Mo3 O15 . . 103.2(3)
O3 Mo3 O14 . . 99.8(3)
O6 Mo3 O14 . . 100.3(3)
O15 Mo3 O14 . . 142.5(3)
O3 Mo3 O7 . 12_454 101.6(4)
O6 Mo3 O7 . 12_454 154.4(3)
O15 Mo3 O7 . 12_454 73.2(2)
O14 Mo3 O7 . 12_454 73.0(2)
O3 Mo3 O4 . . 178.2(4)
O6 Mo3 O4 . . 74.5(3)
O15 Mo3 O4 . . 79.0(3)
O14 Mo3 O4 . . 79.6(3)
O7 Mo3 O4 12_454 . 80.0(3)
O13 Mo4 O1 . . 104.3(4)
O13 Mo4 O2 . 2_655 102.0(3)
O1 Mo4 O2 . 2_655 105.9(3)
O13 Mo4 O7 . . 93.8(3)
O1 Mo4 O7 . . 102.5(3)
O2 Mo4 O7 2_655 . 142.6(3)
O13 Mo4 O14 . 4 95.0(4)
O1 Mo4 O14 . 4 159.8(3)
O2 Mo4 O14 2_655 4 75.2(3)
O7 Mo4 O14 . 4 69.8(2)
O13 Mo4 O9 . . 171.1(3)
O1 Mo4 O9 . . 79.5(3)
O2 Mo4 O9 2_655 . 84.4(3)
O7 Mo4 O9 . . 77.4(3)
O14 Mo4 O9 4 . 80.6(3)
O12 Mo5 O12 . 14 100.7(5)
O12 Mo5 O14 . 14 99.7(3)
O12 Mo5 O14 14 14 98.7(3)
O12 Mo5 O14 . . 98.7(3)
O12 Mo5 O14 14 . 99.7(3)
O14 Mo5 O14 14 . 151.0(5)
O12 Mo5 O2 . 11_554 169.4(3)
O12 Mo5 O2 14 11_554 87.7(3)
O14 Mo5 O2 14 11_554 85.2(3)
O14 Mo5 O2 . 11_554 73.3(3)
O12 Mo5 O2 . 12_454 87.7(3)
O12 Mo5 O2 14 12_454 169.4(3)
O14 Mo5 O2 14 12_454 73.3(3)
O14 Mo5 O2 . 12_454 85.2(3)
O2 Mo5 O2 11_554 12_454 84.8(4)
O4 Na1 O6 1_655 . 177.1(3)
O4 Na1 O8 1_655 4 97.9(3)
O6 Na1 O8 . 4 84.4(3)
O4 Na1 O13 1_655 12_554 86.1(3)
O6 Na1 O13 . 12_554 95.8(3)
O8 Na1 O13 4 12_554 84.8(2)
O4 Na1 O11 1_655 12_554 86.2(3)
O6 Na1 O11 . 12_554 91.4(3)
O8 Na1 O11 4 12_554 175.7(4)
O13 Na1 O11 12_554 12_554 97.0(4)
O4 Na1 O3 1_655 4 93.6(3)
O6 Na1 O3 . 4 84.3(3)
O8 Na1 O3 4 4 98.5(4)
O13 Na1 O3 12_554 4 176.7(4)
O11 Na1 O3 12_554 4 79.7(2)
O1 Na2 O9 1_655 . 169.8(3)
O1 Na2 O10 1_655 10_654 93.7(3)
O9 Na2 O10 . 10_654 94.8(3)
O1 Na2 O2 1_655 . 96.1(3)
O9 Na2 O2 . . 90.2(3)
O10 Na2 O2 10_654 . 84.8(2)
O1 Na2 O3 1_655 4 88.9(3)
O9 Na2 O3 . 4 82.2(3)
O10 Na2 O3 10_654 4 175.1(4)
O2 Na2 O3 . 4 99.0(4)
O1 Na2 O11 1_655 12_554 81.0(3)
O9 Na2 O11 . 12_554 92.0(3)
O10 Na2 O11 10_654 12_554 100.8(3)
O2 Na2 O11 . 12_554 173.8(3)
O3 Na2 O11 4 12_554 75.5(2)
O12 Na3 O12 12_454 7_644 169.4(5)
O12 Na3 O8 12_454 2_655 103.1(3)
O12 Na3 O8 7_644 2_655 83.5(3)
O12 Na3 O8 12_454 . 83.5(3)
O12 Na3 O8 7_644 . 103.1(3)
O8 Na3 O8 2_655 . 104.0(5)
O12 Na3 O13 12_454 9_554 94.8(3)
O12 Na3 O13 7_644 9_554 78.2(3)
O8 Na3 O13 2_655 9_554 161.8(2)
O8 Na3 O13 . 9_554 81.24(19)
O12 Na3 O13 12_454 10_554 78.2(3)
O12 Na3 O13 7_644 10_554 94.8(3)
O8 Na3 O13 2_655 10_554 81.24(19)
O8 Na3 O13 . 10_554 161.8(2)
O13 Na3 O13 9_554 10_554 99.3(4)
O5 Li1 O5 . 2 175.1(14)
O5 Li1 O10 . 9_454 80.5(5)
O5 Li1 O10 2 9_454 96.8(5)
O5 Li1 O10 . 10_554 96.8(5)
O5 Li1 O10 2 10_554 80.5(5)
O10 Li1 O10 9_454 10_554 113.9(12)
O5 Li1 O12 . 7_544 100.8(7)
O5 Li1 O12 2 7_544 83.2(5)
O10 Li1 O12 9_454 7_544 157.6(9)
O10 Li1 O12 10_554 7_544 88.3(4)
O5 Li1 O12 . 12_454 83.2(5)
O5 Li1 O12 2 12_454 100.8(7)
O10 Li1 O12 9_454 12_454 88.3(4)
O10 Li1 O12 10_554 12_454 157.6(9)
O12 Li1 O12 7_544 12_454 69.8(8)

loop_
_geom_bond_atom_site_label_1
_geom_bond_atom_site_label_2
_geom_bond_site_symmetry_2
_geom_bond_distance
Mo1 O8 . 1.735(10)
Mo1 O10 9_454 1.743(8)
Mo1 O9 . 1.792(7)
Mo1 O5 . 2.098(7)
Mo1 O15 . 2.145(6)
Mo1 O1 . 2.469(8)
Mo2 O11 . 1.698(10)
Mo2 O4 . 1.750(8)
Mo2 O5 4 1.833(6)
Mo2 O7 . 1.973(6)
Mo2 O15 4 2.147(7)
Mo3 O3 . 1.707(11)
Mo3 O6 . 1.744(7)
Mo3 O15 . 1.879(6)
Mo3 O14 . 1.953(6)
Mo3 O7 12_454 2.158(7)
Mo3 O4 . 2.478(8)
Mo4 O13 . 1.722(9)
Mo4 O1 . 1.732(8)
Mo4 O2 2_655 1.796(6)
Mo4 O7 . 2.032(6)
Mo4 O14 4 2.239(7)
Mo4 O9 . 2.271(7)
Mo5 O12 . 1.700(7)
Mo5 O12 14 1.700(7)
Mo5 O14 14 1.952(6)
Mo5 O14 . 1.952(6)
Mo5 O2 11_554 2.200(8)
Mo5 O2 12_454 2.200(8)
Na1 O4 1_655 2.294(9)
Na1 O6 . 2.336(9)
Na1 O8 4 2.369(9)
Na1 O13 12_554 2.417(8)
Na1 O11 12_554 2.427(9)
Na1 O3 4 2.486(11)
Na2 O1 1_655 2.326(10)
Na2 O9 . 2.326(9)
Na2 O10 10_654 2.370(9)
Na2 O2 . 2.468(8)
Na2 O3 4 2.562(9)
Na2 O11 12_554 2.581(10)
Na3 O12 12_454 2.309(7)
Na3 O12 7_644 2.309(7)
Na3 O8 2_655 2.416(10)
Na3 O8 . 2.416(10)
Na3 O13 9_554 2.537(9)
Na3 O13 10_554 2.537(9)
Li1 O5 . 2.000(6)
Li1 O5 2 2.000(6)
Li1 O10 9_454 2.084(15)
Li1 O10 10_554 2.084(15)
Li1 O12 7_544 2.29(2)
Li1 O12 12_454 2.29(2)
